data_7028065
loop_
_publ_author_name
'Bennett, Martin A.'
'Dirnberger, Thomas'
'Hockless, David C. R.'
'Wenger, Eric'
'Willis, Anthony C.'

_publ_contact_author
;
Prof. M. A. Bennett
Research School of Chemistry
Australian National University
Canberra  ACT  0200
Australia
;
_publ_section_title
;
 Generation of (\h2-benzyne)bis(triphenylphosphine)platinum(&gt;0&gt;):
 orthometallation of the Pt(PPh3)2 complexes of benzyne (C6H4&#x200A;) and
 cyclohexyne (C6H8)
;
_journal_issue 2
_journal_name_full 'Journal of the Chemical Society, Dalton Transactions'
_journal_page_first 271
_journal_paper_doi 10.1039/a707089f
_journal_year 1998
_chemical_formula_sum 'C55 H46 P2 Pt'
_chemical_formula_weight 964.01
_chemical_name_systematic
;
(2,2'-biphenyl)platinum(II)bis(triphenylphosphine)
;
_space_group_IT_number 2
_symmetry_cell_setting triclinic
_symmetry_Int_Tables_number 2
_symmetry_space_group_name_Hall '-P 1'
_symmetry_space_group_name_H-M 'P -1'
_audit_creation_date 1997-10-02
_audit_creation_method 'by teXsan v1.7'
_audit_update_record
;
?
;
_cell_angle_alpha 74.05(2)
_cell_angle_beta 79.12(2)
_cell_angle_gamma 65.70(2)
_cell_formula_units_Z 2
_cell_length_a 12.910(4)
_cell_length_b 13.077(3)
_cell_length_c 14.724(3)
_cell_measurement_reflns_used 25
_cell_measurement_temperature 296.2
_cell_measurement_theta_max 14.4
_cell_measurement_theta_min 10.1
_cell_volume 2170.2(10)
_computing_cell_refinement 'MSC/AFC Diffractometer Control'
_computing_data_collection 'MSC/AFC Diffractometer Control'
_computing_data_reduction 'teXsan (MSC, 1995)'
_computing_publication_material 'teXsan (MSC, 1995)'
_computing_structure_refinement 'teXsan (MSC, 1995)'
_computing_structure_solution
;
SHELXS86 (Sheldrick, 1985)
;
_diffrn_ambient_temperature 296.2
_diffrn_measurement_device 'Rigaku AFC6S'
_diffrn_measurement_method \w-2\q
_diffrn_orient_matrix_UB_11 -0.01416
_diffrn_orient_matrix_UB_12 0.08310
_diffrn_orient_matrix_UB_13 -0.02726
_diffrn_orient_matrix_UB_21 -0.05869
_diffrn_orient_matrix_UB_22 0.00549
_diffrn_orient_matrix_UB_23 -0.03872
_diffrn_orient_matrix_UB_31 -0.06027
_diffrn_orient_matrix_UB_32 0.02150
_diffrn_orient_matrix_UB_33 0.05276
_diffrn_radiation_detector 'scintillation counter'
_diffrn_radiation_monochromator graphite
_diffrn_radiation_source 'X-ray tube'
_diffrn_radiation_type 'Mo K\a'
_diffrn_radiation_wavelength 0.7107
_diffrn_reflns_av_R_equivalents 0.02108
_diffrn_reflns_av_sigmaI/netI 0.060
_diffrn_reflns_limit_h_max 15
_diffrn_reflns_limit_h_min 0
_diffrn_reflns_limit_k_max 15
_diffrn_reflns_limit_k_min -14
_diffrn_reflns_limit_l_max 17
_diffrn_reflns_limit_l_min -17
_diffrn_reflns_number 8057
_diffrn_reflns_reduction_process 'Lp corrections applied'
_diffrn_reflns_theta_max 25.05
_diffrn_reflns_theta_min 2.01
_diffrn_standards_decay_% -1.33
_diffrn_standards_interval_count 150
_diffrn_standards_number 3
_exptl_absorpt_coefficient_mu 3.331
_exptl_absorpt_correction_T_max 1.000
_exptl_absorpt_correction_T_min 0.881
_exptl_absorpt_correction_type
;
\y scans (North,Phillips & Matthews, 1968)
;
_exptl_crystal_colour yellow
_exptl_crystal_density_diffrn 1.475
_exptl_crystal_density_meas ?
_exptl_crystal_description irregular
_exptl_crystal_F_000 968.00
_exptl_crystal_size_max 0.32
_exptl_crystal_size_mid 0.24
_exptl_crystal_size_min 0.16
_refine_diff_density_max 0.83
_refine_diff_density_min -0.79
_refine_ls_extinction_method none
_refine_ls_goodness_of_fit_all 2.138
_refine_ls_goodness_of_fit_obs 1.590
_refine_ls_hydrogen_treatment noref
_refine_ls_matrix_type full
_refine_ls_number_constraints 0
_refine_ls_number_parameters 523
_refine_ls_number_reflns 6137
_refine_ls_number_restraints 6
_refine_ls_R_factor_all 0.0507
_refine_ls_R_factor_obs 0.0298
_refine_ls_shift/esd_max 0.0710
_refine_ls_shift/esd_mean 0.1410
_refine_ls_structure_factor_coef F
_refine_ls_weighting_details 'w = 1/[\s^2^(Fo) + 0.00000|Fo|^2^]'
_refine_ls_weighting_scheme calc
_refine_ls_wR_factor_all 0.0370
_refine_ls_wR_factor_obs 0.0244
_reflns_number_observed 6137
_reflns_number_total 7681
_reflns_observed_criterion >3.00\s(I)
_cod_data_source_file f707089asup1.cif
_cod_data_source_block EXW25
_cod_depositor_comments
;
The following automatic conversions were performed:

'_exptl_crystal_density_meas' value 'not measured' was changed to '?'
- the value is perceived as not measured.

Automatic conversion script
Id: cif_fix_values 3008 2015-01-20 13:52:24Z robertas 

The following automatic conversions were performed:

'_refine_ls_weighting_scheme' value 'w = 1/[\s^2^(Fo) +
0.00000|Fo|^2^]' was changed to 'calc'. New tag
'_refine_ls_weighting_details' was created. The value of the new tag
was set to 'w = 1/[\s^2^(Fo) + 0.00000|Fo|^2^]'.

Automatic conversion script
Id: cif_fix_values 3143 2015-03-26 13:38:13Z robertas 
;
_cod_original_cell_volume 2170(1)
_cod_original_sg_symbol_H-M 'P -1       '
_cod_original_formula_sum 'C55 H46 P2 Pt '
_cod_database_code 7028065

loop_
_symmetry_equiv_pos_as_xyz
'   +x,   +y,   +z'
'   -x,   -y,   -z'

loop_
_atom_site_aniso_label
_atom_site_aniso_U_11
_atom_site_aniso_U_22
_atom_site_aniso_U_33
_atom_site_aniso_U_12
_atom_site_aniso_U_13
_atom_site_aniso_U_23
Pt(1) 0.03962(9) 0.03356(9) 0.03917(9) -0.01763(7) -0.00265(7) -0.00801(7)
P(1) 0.0374(6) 0.0377(6) 0.0401(6) -0.0163(5) -0.0027(5) -0.0080(5)
P(2) 0.0456(7) 0.0365(6) 0.0386(6) -0.0193(5) -0.0034(5) -0.0080(5)
C(1) 0.035(2) 0.045(2) 0.048(2) -0.013(2) -0.002(2) -0.019(2)
C(1') 0.034(2) 0.035(2) 0.057(2) -0.012(2) -0.003(2) -0.008(2)
C(2) 0.037(2) 0.039(2) 0.066(2) -0.011(2) -0.008(2) -0.016(2)
C(2') 0.044(3) 0.035(2) 0.065(2) -0.011(2) -0.010(2) -0.015(2)
C(3) 0.067(3) 0.056(3) 0.078(3) -0.027(3) -0.005(3) -0.037(3)
C(3') 0.075(4) 0.046(3) 0.093(3) -0.038(2) -0.002(3) -0.022(3)
C(4) 0.082(4) 0.099(4) 0.071(3) -0.040(3) -0.005(3) -0.050(3)
C(4') 0.095(4) 0.062(3) 0.098(4) -0.060(3) 0.013(3) -0.019(3)
C(5) 0.070(3) 0.100(4) 0.044(3) -0.034(3) -0.004(3) -0.029(3)
C(5') 0.078(4) 0.059(3) 0.081(4) -0.045(3) 0.011(3) -0.005(2)
C(6) 0.054(3) 0.069(3) 0.048(2) -0.030(2) -0.004(2) -0.017(2)
C(6') 0.061(3) 0.049(3) 0.056(2) -0.028(2) 0.003(2) -0.015(2)
C(7) 0.035(2) 0.055(2) 0.049(2) -0.023(2) 0.001(2) -0.022(2)
C(8) 0.057(3) 0.055(2) 0.077(3) -0.022(2) -0.002(2) -0.022(3)
C(9) 0.056(3) 0.090(4) 0.110(4) -0.022(3) 0.018(3) -0.068(3)
C(10) 0.065(4) 0.146(4) 0.088(4) -0.052(4) 0.032(3) -0.081(4)
C(11) 0.073(4) 0.137(4) 0.051(3) -0.068(3) 0.018(2) -0.040(3)
C(12) 0.052(3) 0.069(3) 0.048(2) -0.036(2) -0.001(2) -0.015(2)
C(13) 0.042(2) 0.043(2) 0.045(2) -0.010(2) -0.009(2) -0.012(2)
C(14) 0.052(3) 0.064(3) 0.064(3) -0.030(2) -0.008(2) -0.004(2)
C(15) 0.058(3) 0.087(4) 0.088(4) -0.032(3) -0.027(3) -0.011(3)
C(16) 0.069(4) 0.101(5) 0.084(4) -0.027(3) -0.040(3) -0.008(3)
C(17) 0.076(4) 0.086(4) 0.068(4) -0.025(3) -0.034(3) 0.012(3)
C(18) 0.056(3) 0.052(3) 0.053(3) -0.016(2) -0.003(2) -0.002(2)
C(19) 0.036(2) 0.038(2) 0.036(2) -0.014(2) 0.003(2) -0.005(2)
C(20) 0.047(3) 0.047(2) 0.062(3) -0.023(2) -0.012(2) -0.007(2)
C(21) 0.067(3) 0.044(2) 0.073(4) -0.027(2) -0.009(2) -0.007(2)
C(22) 0.073(3) 0.038(3) 0.067(3) -0.014(2) -0.016(2) 0.000(2)
C(23) 0.055(3) 0.049(2) 0.064(3) -0.008(2) -0.020(2) -0.009(2)
C(24) 0.047(3) 0.049(2) 0.053(3) -0.019(2) -0.014(2) -0.011(2)
C(25) 0.053(3) 0.039(2) 0.041(2) -0.025(2) 0.005(2) -0.014(2)
C(26) 0.056(3) 0.057(3) 0.049(3) -0.025(2) -0.004(2) -0.012(2)
C(27) 0.078(4) 0.076(3) 0.062(3) -0.054(3) 0.000(3) -0.025(3)
C(28) 0.093(4) 0.059(3) 0.086(4) -0.047(3) 0.005(3) -0.028(3)
C(29) 0.083(4) 0.037(3) 0.084(4) -0.023(3) 0.001(3) -0.014(3)
C(30) 0.053(3) 0.043(2) 0.058(3) -0.017(2) 0.001(2) -0.014(2)
C(31) 0.049(3) 0.049(2) 0.041(2) -0.025(2) -0.010(2) -0.001(2)
C(32) 0.059(3) 0.061(3) 0.043(2) -0.025(3) -0.005(2) -0.011(2)
C(33) 0.072(4) 0.094(3) 0.041(2) -0.043(3) -0.004(2) -0.010(2)
C(34) 0.079(4) 0.094(3) 0.048(3) -0.047(3) -0.013(3) 0.013(3)
C(35) 0.077(4) 0.061(3) 0.059(3) -0.034(3) -0.019(3) 0.014(2)
C(36) 0.063(3) 0.049(2) 0.050(2) -0.025(2) -0.009(2) -0.004(2)
C(37) 0.046(2) 0.037(2) 0.045(2) -0.021(2) -0.001(2) -0.012(2)
C(38) 0.054(2) 0.079(3) 0.046(2) -0.025(3) 0.001(2) -0.022(3)
C(39) 0.053(2) 0.106(4) 0.065(3) -0.028(3) 0.015(2) -0.032(3)
C(40) 0.041(3) 0.089(4) 0.076(3) -0.017(3) -0.001(2) -0.023(3)
C(41) 0.057(2) 0.082(4) 0.062(3) -0.024(3) -0.018(2) -0.009(3)
C(42) 0.057(2) 0.067(3) 0.043(2) -0.025(2) -0.002(2) -0.012(2)
C(43) 0.173(8) 0.163(9) 0.169(8) -0.008(6) -0.030(7) -0.130(5)
C(44) 0.186(8) 0.114(8) 0.16(1) 0.069(7) -0.117(8) -0.102(7)
C(45) 0.19(1) 0.26(2) 0.17(1) -0.09(1) -0.005(9) -0.15(1)
C(46) 0.37(2) 0.22(2) 0.15(1) -0.18(2) 0.04(1) -0.093(9)
C(47) 0.37(2) 0.40(2) 0.23(2) -0.24(2) 0.08(2) -0.19(1)
C(48) 0.112(7) 0.18(1) 0.24(1) 0.084(6) -0.104(7) -0.162(7)
C(49) 0.56(2) 0.29(1) 0.16(1) -0.31(1) 0.04(1) -0.074(9)

loop_
_atom_site_label
_atom_site_fract_x
_atom_site_fract_y
_atom_site_fract_z
_atom_site_U_iso_or_equiv
_atom_site_occupancy
_atom_site_refinement_flags
_atom_site_thermal_displace_type
_atom_site_calc_flag
Pt(1) 0.18138(1) 0.25573(1) 0.67661(1) 0.03630(4) 1.000 . Uani d
P(1) 0.31948(9) 0.33372(9) 0.61231(7) 0.0379(3) 1.000 . Uani d
P(2) 0.11978(9) 0.34922(9) 0.80330(8) 0.0391(3) 1.000 . Uani d
C(1) 0.1906(3) 0.1923(3) 0.5599(3) 0.042(1) 1.000 . Uani d
C(1') 0.0822(3) 0.1565(3) 0.7314(3) 0.043(1) 1.000 . Uani d
C(2) 0.1451(3) 0.1060(3) 0.5762(3) 0.047(1) 1.000 . Uani d
C(2') 0.0901(3) 0.0833(3) 0.6720(3) 0.048(1) 1.000 . Uani d
C(3) 0.1418(4) 0.0601(4) 0.5034(3) 0.061(1) 1.000 . Uani d
C(3') 0.0408(4) 0.0023(4) 0.7041(4) 0.066(2) 1.000 . Uani d
C(4) 0.1790(4) 0.0986(5) 0.4115(4) 0.076(2) 1.000 . Uani d
C(4') -0.0172(4) -0.0095(4) 0.7924(4) 0.077(2) 1.000 . Uani d
C(5) 0.2176(4) 0.1857(4) 0.3930(3) 0.068(2) 1.000 . Uani d
C(5') -0.0269(4) 0.0610(4) 0.8499(3) 0.071(2) 1.000 . Uani d
C(6) 0.2238(4) 0.2313(4) 0.4660(3) 0.054(1) 1.000 . Uani d
C(6') 0.0224(4) 0.1428(3) 0.8197(3) 0.053(1) 1.000 . Uani d
C(7) 0.4198(3) 0.2819(4) 0.5140(3) 0.043(1) 1.000 . Uani d
C(8) 0.4811(4) 0.1644(4) 0.5265(3) 0.062(1) 1.000 . Uani d
C(9) 0.5652(4) 0.1192(4) 0.4587(4) 0.081(2) 1.000 . Uani d
C(10) 0.5863(5) 0.1904(6) 0.3769(4) 0.089(2) 1.000 . Uani d
C(11) 0.5246(4) 0.3069(5) 0.3619(3) 0.077(2) 1.000 . Uani d
C(12) 0.4426(4) 0.3526(4) 0.4308(3) 0.052(1) 1.000 . Uani d
C(13) 0.4291(3) 0.2990(3) 0.6913(3) 0.044(1) 1.000 . Uani d
C(14) 0.5211(4) 0.3332(4) 0.6625(3) 0.059(2) 1.000 . Uani d
C(15) 0.6088(4) 0.2946(4) 0.7184(4) 0.075(2) 1.000 . Uani d
C(16) 0.6090(4) 0.2196(5) 0.8031(4) 0.084(2) 1.000 . Uani d
C(17) 0.5207(5) 0.1831(4) 0.8333(4) 0.081(2) 1.000 . Uani d
C(18) 0.4314(4) 0.2217(4) 0.7770(3) 0.058(1) 1.000 . Uani d
C(19) 0.2568(3) 0.4894(3) 0.5655(3) 0.039(1) 1.000 . Uani d
C(20) 0.3019(3) 0.5681(4) 0.5697(3) 0.050(1) 1.000 . Uani d
C(21) 0.2503(4) 0.6831(4) 0.5274(3) 0.060(1) 1.000 . Uani d
C(22) 0.1529(4) 0.7206(4) 0.4829(3) 0.063(2) 1.000 . Uani d
C(23) 0.1064(4) 0.6442(4) 0.4807(3) 0.059(1) 1.000 . Uani d
C(24) 0.1582(3) 0.5303(3) 0.5211(3) 0.048(1) 1.000 . Uani d
C(25) 0.1471(3) 0.4795(3) 0.7948(3) 0.042(1) 1.000 . Uani d
C(26) 0.2415(4) 0.4739(4) 0.8317(3) 0.053(1) 1.000 . Uani d
C(27) 0.2608(4) 0.5726(4) 0.8251(3) 0.062(2) 1.000 . Uani d
C(28) 0.1854(5) 0.6774(4) 0.7831(4) 0.072(2) 1.000 . Uani d
C(29) 0.0925(4) 0.6845(4) 0.7447(4) 0.069(2) 1.000 . Uani d
C(30) 0.0737(4) 0.5858(4) 0.7510(3) 0.052(1) 1.000 . Uani d
C(31) 0.1628(3) 0.2647(3) 0.9217(3) 0.045(1) 1.000 . Uani d
C(32) 0.1457(4) 0.3122(4) 0.9992(3) 0.054(1) 1.000 . Uani d
C(33) 0.1818(4) 0.2448(5) 1.0856(3) 0.067(2) 1.000 . Uani d
C(34) 0.2351(4) 0.1278(5) 1.0968(3) 0.074(2) 1.000 . Uani d
C(35) 0.2537(4) 0.0783(4) 1.0200(3) 0.067(2) 1.000 . Uani d
C(36) 0.2173(4) 0.1460(4) 0.9334(3) 0.053(1) 1.000 . Uani d
C(37) -0.0375(3) 0.4110(3) 0.8153(3) 0.041(1) 1.000 . Uani d
C(38) -0.1016(4) 0.4328(4) 0.8982(3) 0.059(1) 1.000 . Uani d
C(39) -0.2191(4) 0.4876(5) 0.8995(3) 0.075(2) 1.000 . Uani d
C(40) -0.2719(4) 0.5223(4) 0.8179(4) 0.071(2) 1.000 . Uani d
C(41) -0.2091(4) 0.5002(4) 0.7351(3) 0.068(2) 1.000 . Uani d
C(42) -0.0923(4) 0.4448(4) 0.7338(3) 0.055(1) 1.000 . Uani d
C(43) 0.562(1) 0.1507(9) 0.1414(7) 0.165(4) 1.000 D Uani d
C(44) 0.682(1) 0.1099(7) 0.1506(7) 0.166(4) 1.000 D Uani d
C(45) 0.7152(9) 0.183(1) 0.0807(9) 0.186(8) 1.000 D Uani d
C(46) 0.658(1) 0.272(1) 0.017(1) 0.219(8) 1.000 D Uani d
C(47) 0.541(1) 0.312(1) 0.016(1) 0.29(1) 1.000 D Uani d
C(48) 0.4980(7) 0.2388(9) 0.0829(8) 0.188(5) 1.000 D Uani d
C(49) 0.521(1) 0.084(1) 0.2127(7) 0.293(8) 1.000 . Uani d
H(3) 0.1132 0.0007 0.5170 0.073 1.000 . Uiso c
H(3') 0.0472 -0.0464 0.6642 0.079 1.000 . Uiso c
H(4) 0.1779 0.0653 0.3620 0.091 1.000 . Uiso c
H(4') -0.0501 -0.0659 0.8133 0.093 1.000 . Uiso c
H(5) 0.2406 0.2155 0.3296 0.082 1.000 . Uiso c
H(5') -0.0675 0.0541 0.9107 0.085 1.000 . Uiso c
H(6) 0.2517 0.2913 0.4509 0.065 1.000 . Uiso c
H(6') 0.0150 0.1906 0.8608 0.063 1.000 . Uiso c
H(8) 0.4652 0.1141 0.5824 0.074 1.000 . Uiso c
H(9) 0.6082 0.0387 0.4691 0.097 1.000 . Uiso c
H(10) 0.6438 0.1593 0.3302 0.107 1.000 . Uiso c
H(11) 0.5382 0.3561 0.3042 0.092 1.000 . Uiso c
H(12) 0.4016 0.4334 0.4209 0.062 1.000 . Uiso c
H(14) 0.5230 0.3845 0.6029 0.071 1.000 . Uiso c
H(15) 0.6701 0.3204 0.6978 0.090 1.000 . Uiso c
H(16) 0.6705 0.1925 0.8414 0.101 1.000 . Uiso c
H(17) 0.5204 0.1314 0.8929 0.097 1.000 . Uiso c
H(18) 0.3711 0.1946 0.7976 0.069 1.000 . Uiso c
H(20) 0.3684 0.5426 0.6019 0.060 1.000 . Uiso c
H(21) 0.2823 0.7362 0.5292 0.072 1.000 . Uiso c
H(22) 0.1176 0.7996 0.4536 0.076 1.000 . Uiso c
H(23) 0.0380 0.6706 0.4510 0.070 1.000 . Uiso c
H(24) 0.1255 0.4781 0.5185 0.057 1.000 . Uiso c
H(26) 0.2934 0.4014 0.8618 0.064 1.000 . Uiso c
H(27) 0.3262 0.5674 0.8496 0.075 1.000 . Uiso c
H(28) 0.1971 0.7453 0.7803 0.087 1.000 . Uiso c
H(29) 0.0414 0.7571 0.7140 0.083 1.000 . Uiso c
H(30) 0.0093 0.5914 0.7247 0.063 1.000 . Uiso c
H(32) 0.1083 0.3932 0.9924 0.064 1.000 . Uiso c
H(33) 0.1698 0.2792 1.1377 0.080 1.000 . Uiso c
H(34) 0.2593 0.0808 1.1568 0.088 1.000 . Uiso c
H(35) 0.2916 -0.0026 1.0273 0.080 1.000 . Uiso c
H(36) 0.2296 0.1115 0.8814 0.064 1.000 . Uiso c
H(38) -0.0654 0.4101 0.9550 0.071 1.000 . Uiso c
H(39) -0.2633 0.5012 0.9575 0.090 1.000 . Uiso c
H(40) -0.3523 0.5619 0.8189 0.085 1.000 . Uiso c
H(41) -0.2457 0.5228 0.6786 0.081 1.000 . Uiso c
H(42) -0.0487 0.4296 0.6760 0.066 1.000 . Uiso c
H(44) 0.7263 0.0465 0.1953 0.200 1.000 . Uiso c
H(45) 0.7943 0.1677 0.0763 0.224 1.000 . Uiso c
H(46) 0.6988 0.3107 -0.0306 0.263 1.000 . Uiso c
H(47) 0.4965 0.3799 -0.0246 0.347 1.000 . Uiso c
H(48) 0.4191 0.2532 0.0861 0.225 1.000 . Uiso c
H(49a) 0.4463 0.0969 0.2024 0.351 1.000 . Uiso c
H(49b) 0.5203 0.1029 0.2709 0.351 1.000 . Uiso c
H(49c) 0.5691 0.0057 0.2152 0.351 1.000 . Uiso c

loop_
_atom_type_symbol
_atom_type_oxidation_number
_atom_type_number_in_cell
_atom_type_scat_dispersion_real
_atom_type_scat_dispersion_imag
_atom_type_scat_source
C 0 110 0.003 0.002
;International Tables for Crystallography
(1992, Vol. C, Tables 4.2.6.8 and 6.1.1.1)
;
H 0 92 0.000 0.000
;International Tables for Crystallography
(1992, Vol. C, Table 6.1.1.2)
;
P 0 4 0.102 0.094
;International Tables for Crystallography
(1992, Vol. C, Tables 4.2.6.8 and 6.1.1.1)
;
Pt 0 2 -1.703 8.390
;International Tables for Crystallography
(1992, Vol. C, Tables 4.2.6.8 and 6.1.1.1)
;

loop_
_geom_angle_atom_site_label_1
_geom_angle_atom_site_label_2
_geom_angle_atom_site_label_3
_geom_angle
_geom_angle_publ_flag
P(1) Pt(1) P(2) 94.19(5) yes
P(1) Pt(1) C(1) 95.1(1) yes
P(1) Pt(1) C(1') 169.3(1) yes
P(2) Pt(1) C(1) 165.0(1) yes
P(2) Pt(1) C(1') 92.9(1) yes
C(1) Pt(1) C(1') 79.7(2) yes
Pt(1) P(1) C(7) 119.3(2) yes
Pt(1) P(1) C(13) 114.9(2) yes
Pt(1) P(1) C(19) 112.4(2) yes
C(7) P(1) C(13) 95.4(2) yes
C(7) P(1) C(19) 102.9(2) yes
C(13) P(1) C(19) 110.2(2) yes
Pt(1) P(2) C(25) 120.0(2) yes
Pt(1) P(2) C(31) 118.5(2) yes
Pt(1) P(2) C(37) 108.6(2) yes
C(25) P(2) C(31) 102.3(2) yes
C(25) P(2) C(37) 99.3(2) yes
C(31) P(2) C(37) 105.8(2) yes
Pt(1) C(1) C(2) 115.7(4) yes
Pt(1) C(1) C(6) 128.5(4) yes
C(2) C(1) C(6) 115.4(5) yes
Pt(1) C(1') C(2') 113.4(4) yes
Pt(1) C(1') C(6') 129.3(4) yes
C(2') C(1') C(6') 116.8(5) yes
C(1) C(2) C(2') 114.0(5) yes
C(1) C(2) C(3) 121.4(5) yes
C(2') C(2) C(3) 124.2(5) yes
C(1') C(2') C(2) 115.8(5) yes
C(1') C(2') C(3') 119.9(5) yes
C(2) C(2') C(3') 124.2(5) yes
C(2) C(3) C(4) 121.4(5) yes
C(2) C(3) H(3) 119.3 no
C(4) C(3) H(3) 119.3 no
C(2') C(3') C(4') 121.7(6) yes
C(2') C(3') H(3') 119.2 no
C(4') C(3') H(3') 119.2 no
C(3) C(4) C(5) 118.4(5) yes
C(3) C(4) H(4) 120.8 no
C(5) C(4) H(4) 120.8 no
C(3') C(4') C(5') 119.2(5) yes
C(3') C(4') H(4') 120.4 no
C(5') C(4') H(4') 120.4 no
C(4) C(5) C(6) 120.9(6) yes
C(4) C(5) H(5) 119.6 no
C(6) C(5) H(5) 119.6 no
C(4') C(5') C(6') 120.3(6) yes
C(4') C(5') H(5') 119.8 no
C(6') C(5') H(5') 119.8 no
C(1) C(6) C(5) 122.4(5) yes
C(1) C(6) H(6) 118.8 no
C(5) C(6) H(6) 118.8 no
C(1') C(6') C(5') 122.0(5) yes
C(1') C(6') H(6') 119.0 no
C(5') C(6') H(6') 119.0 no
P(1) C(7) C(8) 117.4(4) yes
P(1) C(7) C(12) 124.2(4) yes
C(8) C(7) C(12) 118.3(5) yes
C(7) C(8) C(9) 120.9(6) yes
C(7) C(8) H(8) 119.5 no
C(9) C(8) H(8) 119.5 no
C(8) C(9) C(10) 119.9(6) yes
C(8) C(9) H(9) 120.0 no
C(10) C(9) H(9) 120.0 no
C(9) C(10) C(11) 120.2(6) yes
C(9) C(10) H(10) 119.9 no
C(11) C(10) H(10) 119.9 no
C(10) C(11) C(12) 119.9(6) yes
C(10) C(11) H(11) 120.0 no
C(12) C(11) H(11) 120.0 no
C(7) C(12) C(11) 120.7(6) yes
C(7) C(12) H(12) 119.6 no
C(11) C(12) H(12) 119.6 no
P(1) C(13) C(14) 122.4(4) yes
P(1) C(13) C(18) 119.3(4) yes
C(14) C(13) C(18) 117.5(5) yes
C(13) C(14) C(15) 121.3(5) yes
C(13) C(14) H(14) 119.4 no
C(15) C(14) H(14) 119.4 no
C(14) C(15) C(16) 120.4(6) yes
C(14) C(15) H(15) 119.8 no
C(16) C(15) H(15) 119.8 no
C(15) C(16) C(17) 120.0(6) yes
C(15) C(16) H(16) 120.0 no
C(17) C(16) H(16) 120.0 no
C(16) C(17) C(18) 120.0(6) yes
C(16) C(17) H(17) 120.0 no
C(18) C(17) H(17) 120.0 no
C(13) C(18) C(17) 120.8(6) yes
C(13) C(18) H(18) 119.6 no
C(17) C(18) H(18) 119.6 no
P(1) C(19) C(20) 125.4(4) yes
P(1) C(19) C(24) 116.4(4) yes
C(20) C(19) C(24) 118.1(5) yes
C(19) C(20) C(21) 120.3(5) yes
C(19) C(20) H(20) 119.9 no
C(21) C(20) H(20) 119.9 no
C(20) C(21) C(22) 120.0(5) yes
C(20) C(21) H(21) 120.0 no
C(22) C(21) H(21) 120.0 no
C(21) C(22) C(23) 120.0(5) yes
C(21) C(22) H(22) 120.0 no
C(23) C(22) H(22) 120.0 no
C(22) C(23) C(24) 120.2(5) yes
C(22) C(23) H(23) 119.9 no
C(24) C(23) H(23) 119.9 no
C(19) C(24) C(23) 121.4(5) yes
C(19) C(24) H(24) 119.3 no
C(23) C(24) H(24) 119.3 no
P(2) C(25) C(26) 121.6(4) yes
P(2) C(25) C(30) 120.3(4) yes
C(26) C(25) C(30) 118.1(5) yes
C(25) C(26) C(27) 121.0(5) yes
C(25) C(26) H(26) 119.5 no
C(27) C(26) H(26) 119.5 no
C(26) C(27) C(28) 119.8(6) yes
C(26) C(27) H(27) 120.1 no
C(28) C(27) H(27) 120.1 no
C(27) C(28) C(29) 120.1(6) yes
C(27) C(28) H(28) 119.9 no
C(29) C(28) H(28) 119.9 no
C(28) C(29) C(30) 119.9(6) yes
C(28) C(29) H(29) 120.0 no
C(30) C(29) H(29) 120.0 no
C(25) C(30) C(29) 121.1(5) yes
C(25) C(30) H(30) 119.5 no
C(29) C(30) H(30) 119.5 no
P(2) C(31) C(32) 123.9(4) yes
P(2) C(31) C(36) 117.7(4) yes
C(32) C(31) C(36) 118.3(5) yes
C(31) C(32) C(33) 121.3(5) yes
C(31) C(32) H(32) 119.3 no
C(33) C(32) H(32) 119.3 no
C(32) C(33) C(34) 120.0(6) yes
C(32) C(33) H(33) 120.0 no
C(34) C(33) H(33) 120.0 no
C(33) C(34) C(35) 119.6(6) yes
C(33) C(34) H(34) 120.2 no
C(35) C(34) H(34) 120.2 no
C(34) C(35) C(36) 120.3(6) yes
C(34) C(35) H(35) 119.9 no
C(36) C(35) H(35) 119.9 no
C(31) C(36) C(35) 120.4(5) yes
C(31) C(36) H(36) 119.8 no
C(35) C(36) H(36) 119.8 no
P(2) C(37) C(38) 123.8(4) yes
P(2) C(37) C(42) 117.3(4) yes
C(38) C(37) C(42) 118.7(5) yes
C(37) C(38) C(39) 120.1(5) yes
C(37) C(38) H(38) 119.9 no
C(39) C(38) H(38) 119.9 no
C(38) C(39) C(40) 120.4(6) yes
C(38) C(39) H(39) 119.8 no
C(40) C(39) H(39) 119.8 no
C(39) C(40) C(41) 120.0(6) yes
C(39) C(40) H(40) 120.0 no
C(41) C(40) H(40) 120.0 no
C(40) C(41) C(42) 119.7(6) yes
C(40) C(41) H(41) 120.2 no
C(42) C(41) H(41) 120.2 no
C(37) C(42) C(41) 121.1(5) yes
C(37) C(42) H(42) 119.5 no
C(41) C(42) H(42) 119.5 no
C(44) C(43) C(48) 130(1) yes
C(44) C(43) C(49) 106(2) yes
C(48) C(43) C(49) 124(2) yes
C(43) C(44) C(45) 103(1) yes
C(43) C(44) H(44) 128.8 no
C(45) C(44) H(44) 128.3 no
C(44) C(45) C(46) 132(1) yes
C(44) C(45) H(45) 114.6 no
C(46) C(45) H(45) 113.8 no
C(45) C(46) C(47) 122(2) yes
C(45) C(46) H(46) 119.2 no
C(47) C(46) H(46) 118.5 no
C(46) C(47) C(48) 111(2) yes
C(46) C(47) H(47) 124.8 no
C(48) C(47) H(47) 124.3 no
C(43) C(48) C(47) 122(1) yes
C(43) C(48) H(48) 118.8 no
C(47) C(48) H(48) 119.4 no
C(43) C(49) H(49a) 109.7 no
C(43) C(49) H(49b) 109.4 no
C(43) C(49) H(49c) 109.2 no
H(49a) C(49) H(49b) 109.9 no
H(49a) C(49) H(49c) 109.6 no
H(49b) C(49) H(49c) 109.0 no

loop_
_geom_bond_atom_site_label_1
_geom_bond_atom_site_label_2
_geom_bond_distance
_geom_bond_publ_flag
Pt(1) P(1) 2.333(1) yes
Pt(1) P(2) 2.345(1) yes
Pt(1) C(1) 2.068(5) yes
Pt(1) C(1') 2.092(5) yes
P(1) C(7) 1.828(5) yes
P(1) C(13) 1.834(5) yes
P(1) C(19) 1.832(5) yes
P(2) C(25) 1.844(5) yes
P(2) C(31) 1.836(5) yes
P(2) C(37) 1.844(5) yes
C(1) C(2) 1.421(6) yes
C(1) C(6) 1.388(7) yes
C(1') C(2') 1.427(6) yes
C(1') C(6') 1.388(6) yes
C(2) C(2') 1.466(7) yes
C(2) C(3) 1.379(7) yes
C(2') C(3') 1.384(7) yes
C(3) C(4) 1.377(8) yes
C(3) H(3) 0.95 no
C(3') C(4') 1.375(8) yes
C(3') H(3') 0.95 no
C(4) C(5) 1.366(8) yes
C(4) H(4) 0.95 no
C(4') C(5') 1.371(8) yes
C(4') H(4') 0.95 no
C(5) C(6) 1.393(7) yes
C(5) H(5) 0.95 no
C(5') C(6') 1.392(7) yes
C(5') H(5') 0.95 no
C(6) H(6) 0.95 no
C(6') H(6') 0.95 no
C(7) C(8) 1.386(7) yes
C(7) C(12) 1.380(6) yes
C(8) C(9) 1.382(7) yes
C(8) H(8) 0.95 no
C(9) C(10) 1.363(9) yes
C(9) H(9) 0.95 no
C(10) C(11) 1.374(9) yes
C(10) H(10) 0.95 no
C(11) C(12) 1.383(7) yes
C(11) H(11) 0.95 no
C(12) H(12) 0.95 no
C(13) C(14) 1.391(7) yes
C(13) C(18) 1.379(6) yes
C(14) C(15) 1.366(7) yes
C(14) H(14) 0.95 no
C(15) C(16) 1.359(8) yes
C(15) H(15) 0.95 no
C(16) C(17) 1.365(8) yes
C(16) H(16) 0.95 no
C(17) C(18) 1.387(7) yes
C(17) H(17) 0.95 no
C(18) H(18) 0.95 no
C(19) C(20) 1.395(6) yes
C(19) C(24) 1.378(6) yes
C(20) C(21) 1.382(7) yes
C(20) H(20) 0.95 no
C(21) C(22) 1.370(7) yes
C(21) H(21) 0.95 no
C(22) C(23) 1.371(7) yes
C(22) H(22) 0.95 no
C(23) C(24) 1.365(7) yes
C(23) H(23) 0.95 no
C(24) H(24) 0.95 no
C(25) C(26) 1.393(7) yes
C(25) C(30) 1.378(6) yes
C(26) C(27) 1.387(7) yes
C(26) H(26) 0.95 no
C(27) C(28) 1.367(8) yes
C(27) H(27) 0.95 no
C(28) C(29) 1.379(8) yes
C(28) H(28) 0.95 no
C(29) C(30) 1.385(7) yes
C(29) H(29) 0.95 no
C(30) H(30) 0.95 no
C(31) C(32) 1.386(7) yes
C(31) C(36) 1.390(7) yes
C(32) C(33) 1.371(7) yes
C(32) H(32) 0.95 no
C(33) C(34) 1.372(8) yes
C(33) H(33) 0.95 no
C(34) C(35) 1.387(8) yes
C(34) H(34) 0.95 no
C(35) C(36) 1.376(7) yes
C(35) H(35) 0.95 no
C(36) H(36) 0.95 no
C(37) C(38) 1.368(6) yes
C(37) C(42) 1.381(6) yes
C(38) C(39) 1.385(7) yes
C(38) H(38) 0.95 no
C(39) C(40) 1.367(8) yes
C(39) H(39) 0.95 no
C(40) C(41) 1.361(7) yes
C(40) H(40) 0.95 no
C(41) C(42) 1.378(7) yes
C(41) H(41) 0.95 no
C(42) H(42) 0.95 no
C(43) C(44) 1.43(1) yes
C(43) C(48) 1.30(1) yes
C(43) C(49) 1.34(1) yes
C(44) C(45) 1.34(1) yes
C(44) H(44) 0.95 no
C(45) C(46) 1.32(1) yes
C(45) H(45) 0.95 no
C(46) C(47) 1.38(2) yes
C(46) H(46) 0.95 no
C(47) C(48) 1.38(2) yes
C(47) H(47) 0.95 no
C(48) H(48) 0.95 no
C(49) H(49a) 0.94 no
C(49) H(49b) 0.95 no
C(49) H(49c) 0.95 no

loop_
_geom_contact_atom_site_label_1
_geom_contact_atom_site_label_2
_geom_contact_distance
_geom_contact_site_symmetry_2
_geom_contact_publ_flag
C(2) C(23) 3.565(7) 2_566 no
C(3) C(9) 3.592(9) 2_656 no
C(10) C(49) 3.47(2) . no
C(16) C(47) 3.50(2) 1_556 no
C(36) C(44) 3.54(1) 2_656 no

loop_
_geom_torsion_atom_site_label_1
_geom_torsion_atom_site_label_2
_geom_torsion_atom_site_label_3
_geom_torsion_atom_site_label_4
_geom_torsion
_geom_torsion_publ_flag
Pt(1) P(1) C(7) C(8) -53.7(5) no
Pt(1) P(1) C(7) C(12) 130.0(4) no
Pt(1) P(1) C(13) C(14) 176.4(4) no
Pt(1) P(1) C(13) C(18) 6.7(5) no
Pt(1) P(1) C(19) C(20) 143.7(4) no
Pt(1) P(1) C(19) C(24) -37.6(4) no
Pt(1) P(2) C(25) C(26) -95.4(4) no
Pt(1) P(2) C(25) C(30) 84.3(4) no
Pt(1) P(2) C(31) C(32) 170.6(4) no
Pt(1) P(2) C(31) C(36) -8.3(5) no
Pt(1) P(2) C(37) C(38) 154.7(4) no
Pt(1) P(2) C(37) C(42) -30.3(4) no
Pt(1) C(1) C(2) C(2') 4.9(6) no
Pt(1) C(1) C(2) C(3) 177.3(4) no
Pt(1) C(1) C(6) C(5) -174.9(4) no
Pt(1) C(1') C(2') C(2) -12.1(6) no
Pt(1) C(1') C(2') C(3') 172.0(4) no
Pt(1) C(1') C(6') C(5') -171.0(4) no
P(1) Pt(1) P(2) C(25) 21.6(2) no
P(1) Pt(1) P(2) C(31) -104.7(2) no
P(1) Pt(1) P(2) C(37) 134.7(2) no
P(1) Pt(1) C(1) C(2) 161.7(4) no
P(1) Pt(1) C(1) C(6) -26.1(5) no
P(1) Pt(1) C(1') C(2') -51(1) no
P(1) Pt(1) C(1') C(6') 121.2(7) no
P(1) C(7) C(8) C(9) -174.7(5) no
P(1) C(7) C(12) C(11) 176.3(4) no
P(1) C(13) C(14) C(15) -171.9(5) no
P(1) C(13) C(18) C(17) 172.3(5) no
P(1) C(19) C(20) C(21) 176.5(4) no
P(1) C(19) C(24) C(23) -177.7(4) no
P(2) Pt(1) P(1) C(7) 172.1(2) no
P(2) Pt(1) P(1) C(13) 59.7(2) no
P(2) Pt(1) P(1) C(19) -67.4(2) no
P(2) Pt(1) C(1) C(2) -70.3(7) no
P(2) Pt(1) C(1) C(6) 101.9(7) no
P(2) Pt(1) C(1') C(2') 178.0(3) no
P(2) Pt(1) C(1') C(6') -10.2(5) no
P(2) C(25) C(26) C(27) -179.8(4) no
P(2) C(25) C(30) C(29) 179.5(4) no
P(2) C(31) C(32) C(33) -178.6(4) no
P(2) C(31) C(36) C(35) 178.6(4) no
P(2) C(37) C(38) C(39) 174.9(5) no
P(2) C(37) C(42) C(41) -174.7(5) no
C(1) Pt(1) P(1) C(7) -19.7(2) no
C(1) Pt(1) P(1) C(13) -132.1(2) no
C(1) Pt(1) P(1) C(19) 100.8(2) no
C(1) Pt(1) P(2) C(25) -106.5(6) no
C(1) Pt(1) P(2) C(31) 127.1(6) no
C(1) Pt(1) P(2) C(37) 6.6(6) no
C(1) Pt(1) C(1') C(2') 11.2(4) no
C(1) Pt(1) C(1') C(6') -177.0(5) no
C(1) C(2) C(2') C(1') 4.9(7) no
C(1) C(2) C(2') C(3') -179.4(5) no
C(1) C(2) C(3) C(4) -2.1(9) no
C(1) C(6) C(5) C(4) -1(1) no
C(1') Pt(1) P(1) C(7) 40.8(8) no
C(1') Pt(1) P(1) C(13) -71.6(8) no
C(1') Pt(1) P(1) C(19) 161.4(8) no
C(1') Pt(1) P(2) C(25) -166.4(2) no
C(1') Pt(1) P(2) C(31) 67.2(2) no
C(1') Pt(1) P(2) C(37) -53.4(2) no
C(1') Pt(1) C(1) C(2) -8.8(4) no
C(1') Pt(1) C(1) C(6) 163.4(5) no
C(1') C(2') C(2) C(3) -167.3(5) no
C(1') C(2') C(3') C(4') 0.5(9) no
C(1') C(6') C(5') C(4') 0(1) no
C(2) C(1) C(6) C(5) -2.7(8) no
C(2) C(2') C(1') C(6') 175.0(5) no
C(2) C(2') C(3') C(4') -175.0(6) no
C(2) C(3) C(4) C(5) -1(1) no
C(2') C(1') C(6') C(5') 0.5(8) no
C(2') C(2) C(1) C(6) -168.4(5) no
C(2') C(2) C(3) C(4) 169.5(6) no
C(2') C(3') C(4') C(5') 0(1) no
C(3) C(2) C(1) C(6) 4.0(8) no
C(3) C(2) C(2') C(3') 8.5(9) no
C(3) C(4) C(5) C(6) 3(1) no
C(3') C(2') C(1') C(6') -0.9(8) no
C(3') C(4') C(5') C(6') -1(1) no
C(7) P(1) C(13) C(14) 50.6(5) no
C(7) P(1) C(13) C(18) -119.1(5) no
C(7) P(1) C(19) C(20) -86.7(5) no
C(7) P(1) C(19) C(24) 92.0(4) no
C(7) C(8) C(9) C(10) -2(1) no
C(7) C(12) C(11) C(10) -1.7(9) no
C(8) C(7) P(1) C(13) 68.9(4) no
C(8) C(7) P(1) C(19) -179.0(4) no
C(8) C(7) C(12) C(11) 0.1(8) no
C(8) C(9) C(10) C(11) 0(1) no
C(9) C(8) C(7) C(12) 1.8(9) no
C(9) C(10) C(11) C(12) 2(1) no
C(12) C(7) P(1) C(13) -107.3(5) no
C(12) C(7) P(1) C(19) 4.8(5) no
C(13) P(1) C(19) C(20) 14.1(5) no
C(13) P(1) C(19) C(24) -167.2(4) no
C(13) C(14) C(15) C(16) 1(1) no
C(13) C(18) C(17) C(16) -2(1) no
C(14) C(13) P(1) C(19) -55.3(5) no
C(14) C(13) C(18) C(17) 2.1(9) no
C(14) C(15) C(16) C(17) -1(1) no
C(15) C(14) C(13) C(18) -2.0(9) no
C(15) C(16) C(17) C(18) 1(1) no
C(18) C(13) P(1) C(19) 135.0(4) no
C(19) C(20) C(21) C(22) 1.5(9) no
C(19) C(24) C(23) C(22) 0.7(9) no
C(20) C(19) C(24) C(23) 1.1(8) no
C(20) C(21) C(22) C(23) 0(1) no
C(21) C(20) C(19) C(24) -2.1(8) no
C(21) C(22) C(23) C(24) -1(1) no
C(25) P(2) C(31) C(32) 36.2(5) no
C(25) P(2) C(31) C(36) -142.7(4) no
C(25) P(2) C(37) C(38) -79.1(5) no
C(25) P(2) C(37) C(42) 95.9(4) no
C(25) C(26) C(27) C(28) 1.0(9) no
C(25) C(30) C(29) C(28) -0.3(9) no
C(26) C(25) P(2) C(31) 38.1(5) no
C(26) C(25) P(2) C(37) 146.7(4) no
C(26) C(25) C(30) C(29) -0.7(8) no
C(26) C(27) C(28) C(29) -2(1) no
C(27) C(26) C(25) C(30) 0.4(8) no
C(27) C(28) C(29) C(30) 2(1) no
C(30) C(25) P(2) C(31) -142.1(4) no
C(30) C(25) P(2) C(37) -33.6(5) no
C(31) P(2) C(37) C(38) 26.6(5) no
C(31) P(2) C(37) C(42) -158.4(4) no
C(31) C(32) C(33) C(34) -0.5(9) no
C(31) C(36) C(35) C(34) 0.7(9) no
C(32) C(31) P(2) C(37) -67.4(5) no
C(32) C(31) C(36) C(35) -0.3(8) no
C(32) C(33) C(34) C(35) 1(1) no
C(33) C(32) C(31) C(36) 0.2(8) no
C(33) C(34) C(35) C(36) -1(1) no
C(36) C(31) P(2) C(37) 113.7(4) no
C(37) C(38) C(39) C(40) -1(1) no
C(37) C(42) C(41) C(40) 0(1) no
C(38) C(37) C(42) C(41) 0.5(9) no
C(38) C(39) C(40) C(41) 2(1) no
C(39) C(38) C(37) C(42) 0.0(9) no
C(39) C(40) C(41) C(42) -1(1) no
C(43) C(44) C(45) C(46) 0(2) no
C(43) C(48) C(47) C(46) 5(3) no
C(44) C(43) C(48) C(47) -1(2) no
C(44) C(45) C(46) C(47) 4(4) no
C(45) C(44) C(43) C(48) -2(2) no
C(45) C(44) C(43) C(49) -177(1) no
C(45) C(46) C(47) C(48) -7(3) no
C(47) C(48) C(43) C(49) 174(2) no
